data_4117498
loop_
_publ_author_name
'Donald J. Knobloch'
'Scott P. Semproni'
'Emil Lobkovsky'
'Paul J. Chirik'

_publ_section_title
;
 Studies into the Mechanism of CO-Induced N2 Cleavage Promoted by an
 Ansa-Hafnocene Complex and C-C Bond Formation from an Observed
 Intermediate
;
_journal_name_full 'Journal of the American Chemical Society'
_journal_page_first 3377
_journal_page_last 3386
_journal_paper_doi 10.1021/ja208562d
_journal_volume 134
_journal_year 2012
_chemical_formula_moiety 'C42 H60 Hf2 N2 O2 Si2'
_chemical_formula_sum 'C42 H60 Hf2 N2 O2 Si2'
_chemical_formula_weight 1038.08
_chemical_name_systematic
; 
 ? 
;
_space_group_IT_number 2
_symmetry_cell_setting triclinic
_symmetry_space_group_name_Hall '-P 1'
_symmetry_space_group_name_H-M 'P -1'
_atom_sites_solution_hydrogens geom
_atom_sites_solution_primary direct
_atom_sites_solution_secondary difmap
_audit_creation_method SHELXL-97
_cell_angle_alpha 95.947(3)
_cell_angle_beta 107.780(3)
_cell_angle_gamma 97.433(3)
_cell_formula_units_Z 2
_cell_length_a 10.2531(6)
_cell_length_b 13.9891(9)
_cell_length_c 15.2353(9)
_cell_measurement_reflns_used 9288
_cell_measurement_temperature 173(2)
_cell_measurement_theta_max 28.37
_cell_measurement_theta_min 2.37
_cell_volume 2039.5(2)
_computing_cell_refinement 'Bruker SAINT+'
_computing_data_collection 'Bruker APEX2'
_computing_data_reduction 'Bruker SAINT+'
_computing_molecular_graphics 'Bruker SHELXTL'
_computing_publication_material 'Bruker SHELXTL'
_computing_structure_refinement 'SHELXL-97 (Sheldrick, 1997)'
_computing_structure_solution 'SHELXS-97 (Sheldrick, 1990)'
_diffrn_ambient_temperature 173(2)
_diffrn_measured_fraction_theta_full 0.975
_diffrn_measured_fraction_theta_max 0.975
_diffrn_measurement_device_type 'Bruker X8 APEX II diffractometer'
_diffrn_measurement_method 'phi and omega scans'
_diffrn_radiation_monochromator graphite
_diffrn_radiation_source 'fine-focus sealed tube'
_diffrn_radiation_type MoK\a
_diffrn_radiation_wavelength 0.71073
_diffrn_reflns_av_R_equivalents 0.0333
_diffrn_reflns_av_sigmaI/netI 0.0319
_diffrn_reflns_limit_h_max 13
_diffrn_reflns_limit_h_min -13
_diffrn_reflns_limit_k_max 18
_diffrn_reflns_limit_k_min -18
_diffrn_reflns_limit_l_max 20
_diffrn_reflns_limit_l_min -20
_diffrn_reflns_number 41113
_diffrn_reflns_theta_full 28.52
_diffrn_reflns_theta_max 28.52
_diffrn_reflns_theta_min 1.89
_diffrn_standards_number 0
_exptl_absorpt_coefficient_mu 5.182
_exptl_absorpt_correction_T_max 0.7817
_exptl_absorpt_correction_T_min 0.2642
_exptl_absorpt_correction_type multi-scan
_exptl_absorpt_process_details SADABS
_exptl_crystal_colour yellow
_exptl_crystal_density_diffrn 1.690
_exptl_crystal_description block
_exptl_crystal_F_000 1028
_exptl_crystal_size_max 0.35
_exptl_crystal_size_mid 0.15
_exptl_crystal_size_min 0.05
_refine_diff_density_max 0.682
_refine_diff_density_min -0.757
_refine_diff_density_rms 0.110
_refine_ls_extinction_method none
_refine_ls_goodness_of_fit_ref 1.077
_refine_ls_hydrogen_treatment riding
_refine_ls_matrix_type full
_refine_ls_number_parameters 463
_refine_ls_number_reflns 10092
_refine_ls_number_restraints 0
_refine_ls_restrained_S_all 1.077
_refine_ls_R_factor_all 0.0321
_refine_ls_R_factor_gt 0.0244
_refine_ls_shift/su_max 0.003
_refine_ls_shift/su_mean 0.000
_refine_ls_structure_factor_coef Fsqd
_refine_ls_weighting_details 'calc w=1/[\s^2^(Fo^2^)+(0.0111P)^2^+4.0632P] where P=(Fo^2^+2Fc^2^)/3'
_refine_ls_weighting_scheme calc
_refine_ls_wR_factor_gt 0.0514
_refine_ls_wR_factor_ref 0.0539
_reflns_number_gt 8574
_reflns_number_total 10092
_reflns_threshold_expression >2sigma(I)
_cod_data_source_file ja208562d_si_002_1.cif
_cod_data_source_block djk29
_cod_database_code 4117498

loop_
_symmetry_equiv_pos_as_xyz
'x, y, z'
'-x, -y, -z'

loop_
_atom_site_label
_atom_site_type_symbol
_atom_site_fract_x
_atom_site_fract_y
_atom_site_fract_z
_atom_site_U_iso_or_equiv
_atom_site_adp_type
_atom_site_occupancy
_atom_site_symmetry_multiplicity
_atom_site_calc_flag
_atom_site_refinement_flags
Hf1 Hf 0.311975(13) 0.989272(10) 0.201577(9) 0.01883(4) Uani 1 1 d .
Hf2 Hf 0.164781(14) 0.613478(10) 0.250757(9) 0.02016(4) Uani 1 1 d .
Si1 Si 0.30888(10) 1.18070(7) 0.09327(7) 0.0258(2) Uani 1 1 d .
Si2 Si -0.00641(10) 0.38919(7) 0.20438(8) 0.0288(2) Uani 1 1 d .
E1 O 0.1768(2) 0.86400(18) 0.12933(17) 0.0212(5) Uani 0.50 1 d P
N1 N 0.1768(2) 0.86400(18) 0.12933(17) 0.0212(5) Uani 0.50 1 d P
E2 O 0.2981(3) 0.73832(18) 0.32253(17) 0.0222(5) Uani 0.50 1 d P
N2 N 0.2981(3) 0.73832(18) 0.32253(17) 0.0222(5) Uani 0.50 1 d P
E3 O 0.3674(3) 0.89842(18) 0.29951(17) 0.0224(5) Uani 0.50 1 d P
N3 N 0.3674(3) 0.89842(18) 0.29951(17) 0.0224(5) Uani 0.50 1 d P
E4 O 0.1157(3) 0.70232(18) 0.15027(17) 0.0219(5) Uani 0.50 1 d P
N4 N 0.1157(3) 0.70232(18) 0.15027(17) 0.0219(5) Uani 0.50 1 d P
C1 C 0.2241(4) 1.1456(2) 0.1801(2) 0.0248(7) Uani 1 1 d .
C2 C 0.1062(4) 1.0711(3) 0.1606(2) 0.0248(7) Uani 1 1 d .
H2B H 0.0281 1.0550 0.1001 0.030 Uiso 1 1 calc R
C3 C 0.1042(4) 1.0358(3) 0.2438(2) 0.0252(7) Uani 1 1 d .
H3A H 0.0269 0.9889 0.2506 0.030 Uiso 1 1 calc R
C4 C 0.2206(4) 1.0879(3) 0.3184(2) 0.0250(7) Uani 1 1 d .
C5 C 0.2940(4) 1.1525(3) 0.2779(3) 0.0275(8) Uani 1 1 d .
H5A H 0.3758 1.2036 0.3143 0.033 Uiso 1 1 calc R
C6 C 0.4215(3) 1.0838(2) 0.1076(2) 0.0220(7) Uani 1 1 d .
C7 C 0.3829(3) 0.9855(2) 0.0590(2) 0.0208(7) Uani 1 1 d .
C8 C 0.4660(3) 0.9254(2) 0.1135(2) 0.0233(7) Uani 1 1 d .
C9 C 0.5569(3) 0.9845(3) 0.1953(2) 0.0247(7) Uani 1 1 d .
C10 C 0.5299(3) 1.0807(3) 0.1930(2) 0.0246(7) Uani 1 1 d .
C11 C 0.4108(4) 1.3059(3) 0.1228(3) 0.0427(11) Uani 1 1 d .
H11A H 0.3473 1.3534 0.1141 0.064 Uiso 1 1 calc R
H11B H 0.4678 1.3139 0.0820 0.064 Uiso 1 1 calc R
H11C H 0.4711 1.3166 0.1880 0.064 Uiso 1 1 calc R
C12 C 0.1770(4) 1.1699(3) -0.0228(3) 0.0384(10) Uani 1 1 d .
H12A H 0.1237 1.2232 -0.0236 0.058 Uiso 1 1 calc R
H12B H 0.1141 1.1073 -0.0362 0.058 Uiso 1 1 calc R
H12C H 0.2232 1.1733 -0.0703 0.058 Uiso 1 1 calc R
C13 C 0.2532(4) 1.0820(3) 0.4215(3) 0.0338(9) Uani 1 1 d .
C14 C 0.1991(5) 0.9815(3) 0.4386(3) 0.0466(11) Uani 1 1 d .
H14A H 0.0991 0.9645 0.4053 0.070 Uiso 1 1 calc R
H14B H 0.2162 0.9821 0.5056 0.070 Uiso 1 1 calc R
H14C H 0.2472 0.9333 0.4159 0.070 Uiso 1 1 calc R
C15 C 0.4090(5) 1.1088(4) 0.4712(3) 0.0471(11) Uani 1 1 d .
H15A H 0.4568 1.0630 0.4449 0.071 Uiso 1 1 calc R
H15B H 0.4288 1.1055 0.5378 0.071 Uiso 1 1 calc R
H15C H 0.4418 1.1751 0.4629 0.071 Uiso 1 1 calc R
C16 C 0.1793(5) 1.1560(3) 0.4614(3) 0.0492(12) Uani 1 1 d .
H16A H 0.2171 1.2220 0.4553 0.074 Uiso 1 1 calc R
H16B H 0.1943 1.1514 0.5274 0.074 Uiso 1 1 calc R
H16C H 0.0795 1.1416 0.4269 0.074 Uiso 1 1 calc R
C17 C 0.2757(4) 0.9471(3) -0.0345(2) 0.0263(7) Uani 1 1 d .
H17A H 0.3166 0.9081 -0.0730 0.039 Uiso 1 1 calc R
H17B H 0.2441 1.0019 -0.0655 0.039 Uiso 1 1 calc R
H17C H 0.1965 0.9063 -0.0261 0.039 Uiso 1 1 calc R
C18 C 0.4598(4) 0.8187(3) 0.0858(3) 0.0296(8) Uani 1 1 d .
H18A H 0.5382 0.7966 0.1291 0.044 Uiso 1 1 calc R
H18B H 0.4647 0.8070 0.0224 0.044 Uiso 1 1 calc R
H18C H 0.3723 0.7827 0.0876 0.044 Uiso 1 1 calc R
C19 C 0.6694(4) 0.9513(3) 0.2689(3) 0.0352(9) Uani 1 1 d .
H19A H 0.7540 0.9559 0.2513 0.053 Uiso 1 1 calc R
H19B H 0.6390 0.8835 0.2745 0.053 Uiso 1 1 calc R
H19C H 0.6884 0.9928 0.3288 0.053 Uiso 1 1 calc R
C20 C 0.6176(4) 1.1654(3) 0.2643(3) 0.0387(10) Uani 1 1 d .
H20A H 0.6325 1.1482 0.3270 0.058 Uiso 1 1 calc R
H20B H 0.5701 1.2220 0.2582 0.058 Uiso 1 1 calc R
H20C H 0.7075 1.1814 0.2544 0.058 Uiso 1 1 calc R
C21 C 0.1667(4) 0.4399(3) 0.1960(3) 0.0263(8) Uani 1 1 d .
C22 C 0.2882(4) 0.4702(3) 0.2746(3) 0.0260(8) Uani 1 1 d .
H22A H 0.3085 0.4395 0.3326 0.031 Uiso 1 1 calc R
C23 C 0.3853(3) 0.5394(2) 0.2550(2) 0.0241(7) Uani 1 1 d .
C24 C 0.3211(3) 0.5554(3) 0.1623(3) 0.0253(7) Uani 1 1 d .
H24A H 0.3665 0.5951 0.1254 0.030 Uiso 1 1 calc R
C25 C 0.1885(3) 0.4949(2) 0.1270(2) 0.0230(7) Uani 1 1 d .
H25A H 0.1277 0.4837 0.0603 0.028 Uiso 1 1 calc R
C26 C -0.0318(3) 0.5038(3) 0.2677(2) 0.0248(7) Uani 1 1 d .
C27 C 0.0560(4) 0.5454(3) 0.3618(3) 0.0286(8) Uani 1 1 d .
C28 C 0.0505(4) 0.6461(3) 0.3759(3) 0.0288(8) Uani 1 1 d .
C29 C -0.0369(4) 0.6697(3) 0.2924(3) 0.0256(7) Uani 1 1 d .
C30 C -0.0881(3) 0.5837(3) 0.2271(2) 0.0249(7) Uani 1 1 d .
C31 C -0.1353(4) 0.3472(3) 0.0866(3) 0.0458(11) Uani 1 1 d .
H31A H -0.1142 0.2872 0.0588 0.069 Uiso 1 1 calc R
H31B H -0.1310 0.3978 0.0471 0.069 Uiso 1 1 calc R
H31C H -0.2288 0.3345 0.0917 0.069 Uiso 1 1 calc R
C32 C 0.0013(4) 0.2857(3) 0.2719(3) 0.0439(11) Uani 1 1 d .
H32A H 0.0146 0.2282 0.2352 0.066 Uiso 1 1 calc R
H32B H -0.0858 0.2710 0.2857 0.066 Uiso 1 1 calc R
H32C H 0.0791 0.3032 0.3304 0.066 Uiso 1 1 calc R
C33 C 0.5313(3) 0.5798(3) 0.3188(3) 0.0270(8) Uani 1 1 d .
C34 C 0.5348(4) 0.6008(3) 0.4199(3) 0.0361(9) Uani 1 1 d .
H34A H 0.4786 0.6512 0.4258 0.054 Uiso 1 1 calc R
H34B H 0.6309 0.6236 0.4604 0.054 Uiso 1 1 calc R
H34C H 0.4970 0.5411 0.4385 0.054 Uiso 1 1 calc R
C35 C 0.6229(4) 0.5027(3) 0.3106(3) 0.0376(9) Uani 1 1 d .
H35A H 0.5892 0.4434 0.3317 0.056 Uiso 1 1 calc R
H35B H 0.7192 0.5282 0.3493 0.056 Uiso 1 1 calc R
H35C H 0.6185 0.4874 0.2454 0.056 Uiso 1 1 calc R
C36 C 0.5901(4) 0.6735(3) 0.2909(3) 0.0346(9) Uani 1 1 d .
H36A H 0.5909 0.6603 0.2267 0.052 Uiso 1 1 calc R
H36B H 0.6852 0.6973 0.3328 0.052 Uiso 1 1 calc R
H36C H 0.5321 0.7230 0.2954 0.052 Uiso 1 1 calc R
C37 C 0.1329(4) 0.4920(3) 0.4371(3) 0.0379(10) Uani 1 1 d .
H37A H 0.2256 0.5298 0.4702 0.057 Uiso 1 1 calc R
H37B H 0.1416 0.4279 0.4089 0.057 Uiso 1 1 calc R
H37C H 0.0813 0.4835 0.4811 0.057 Uiso 1 1 calc R
C38 C 0.1214(4) 0.7148(3) 0.4651(3) 0.0410(10) Uani 1 1 d .
H38A H 0.0591 0.7162 0.5027 0.061 Uiso 1 1 calc R
H38B H 0.1450 0.7803 0.4510 0.061 Uiso 1 1 calc R
H38C H 0.2066 0.6926 0.4999 0.061 Uiso 1 1 calc R
C39 C -0.0700(4) 0.7696(3) 0.2780(3) 0.0331(9) Uani 1 1 d .
H39A H -0.0955 0.7980 0.3308 0.050 Uiso 1 1 calc R
H39B H -0.1478 0.7647 0.2203 0.050 Uiso 1 1 calc R
H39C H 0.0116 0.8112 0.2737 0.050 Uiso 1 1 calc R
C40 C -0.1873(4) 0.5799(3) 0.1308(3) 0.0308(8) Uani 1 1 d .
H40A H -0.1349 0.5898 0.0874 0.046 Uiso 1 1 calc R
H40B H -0.2438 0.6312 0.1308 0.046 Uiso 1 1 calc R
H40C H -0.2480 0.5161 0.1111 0.046 Uiso 1 1 calc R
C41 C 0.2927(3) 0.8119(2) 0.2746(2) 0.0212(7) Uani 1 1 d .
C42 C 0.1858(3) 0.7907(2) 0.1762(2) 0.0214(7) Uani 1 1 d .

loop_
_atom_site_aniso_label
_atom_site_aniso_U_11
_atom_site_aniso_U_22
_atom_site_aniso_U_33
_atom_site_aniso_U_23
_atom_site_aniso_U_13
_atom_site_aniso_U_12
Hf1 0.01949(7) 0.01613(7) 0.02097(7) 0.00269(6) 0.00642(5) 0.00378(5)
Hf2 0.01998(7) 0.01839(7) 0.02515(8) 0.00608(6) 0.01032(6) 0.00442(5)
Si1 0.0271(5) 0.0191(5) 0.0341(5) 0.0079(4) 0.0117(4) 0.0064(4)
Si2 0.0241(5) 0.0206(5) 0.0440(6) 0.0077(5) 0.0140(4) 0.0025(4)
E1 0.0223(12) 0.0177(13) 0.0228(13) 0.0047(11) 0.0057(10) 0.0027(10)
N1 0.0223(12) 0.0177(13) 0.0228(13) 0.0047(11) 0.0057(10) 0.0027(10)
E2 0.0233(13) 0.0222(13) 0.0214(12) 0.0059(11) 0.0068(10) 0.0040(10)
N2 0.0233(13) 0.0222(13) 0.0214(12) 0.0059(11) 0.0068(10) 0.0040(10)
E3 0.0252(13) 0.0198(13) 0.0209(12) 0.0022(11) 0.0063(10) 0.0028(10)
N3 0.0252(13) 0.0198(13) 0.0209(12) 0.0022(11) 0.0063(10) 0.0028(10)
E4 0.0223(13) 0.0183(13) 0.0246(13) 0.0033(11) 0.0074(10) 0.0022(10)
N4 0.0223(13) 0.0183(13) 0.0246(13) 0.0033(11) 0.0074(10) 0.0022(10)
C1 0.0261(17) 0.0193(17) 0.0318(18) 0.0054(15) 0.0111(15) 0.0078(14)
C2 0.0243(17) 0.0223(18) 0.0280(18) 0.0031(15) 0.0073(14) 0.0085(14)
C3 0.0234(17) 0.0238(18) 0.0306(18) 0.0020(15) 0.0112(15) 0.0074(14)
C4 0.0287(18) 0.0227(18) 0.0271(18) 0.0038(15) 0.0110(15) 0.0125(14)
C5 0.0282(18) 0.0209(18) 0.0313(19) -0.0002(16) 0.0069(15) 0.0068(14)
C6 0.0206(16) 0.0185(17) 0.0284(17) 0.0059(15) 0.0105(14) 0.0005(13)
C7 0.0216(16) 0.0203(17) 0.0225(16) 0.0027(14) 0.0103(13) 0.0033(13)
C8 0.0232(17) 0.0210(17) 0.0288(18) 0.0054(15) 0.0115(14) 0.0061(13)
C9 0.0205(16) 0.0292(19) 0.0272(17) 0.0062(16) 0.0099(14) 0.0065(14)
C10 0.0188(16) 0.0263(19) 0.0285(18) 0.0018(15) 0.0091(14) 0.0016(13)
C11 0.044(2) 0.0172(19) 0.071(3) 0.004(2) 0.026(2) 0.0025(17)
C12 0.038(2) 0.042(2) 0.040(2) 0.018(2) 0.0117(18) 0.0174(18)
C13 0.048(2) 0.032(2) 0.0222(18) -0.0010(16) 0.0111(17) 0.0131(18)
C14 0.077(3) 0.040(3) 0.029(2) 0.0066(19) 0.025(2) 0.013(2)
C15 0.055(3) 0.052(3) 0.028(2) 0.004(2) 0.002(2) 0.015(2)
C16 0.070(3) 0.048(3) 0.034(2) -0.001(2) 0.020(2) 0.022(2)
C17 0.0282(18) 0.0242(19) 0.0251(17) 0.0017(15) 0.0076(15) 0.0030(14)
C18 0.036(2) 0.0240(19) 0.034(2) 0.0047(16) 0.0184(17) 0.0087(15)
C19 0.0262(19) 0.043(2) 0.036(2) 0.0099(19) 0.0063(16) 0.0098(17)
C20 0.028(2) 0.036(2) 0.046(2) -0.004(2) 0.0087(18) -0.0021(17)
C21 0.0281(18) 0.0189(17) 0.037(2) 0.0056(16) 0.0158(16) 0.0063(14)
C22 0.0253(17) 0.0255(19) 0.0328(19) 0.0104(16) 0.0137(15) 0.0092(14)
C23 0.0252(17) 0.0209(17) 0.0330(19) 0.0079(15) 0.0162(15) 0.0087(14)
C24 0.0233(17) 0.0230(18) 0.0333(19) 0.0050(16) 0.0133(15) 0.0058(14)
C25 0.0260(17) 0.0195(17) 0.0265(17) 0.0004(14) 0.0132(14) 0.0050(13)
C26 0.0205(16) 0.0236(18) 0.0324(19) 0.0064(16) 0.0114(14) 0.0022(13)
C27 0.0267(18) 0.034(2) 0.0330(19) 0.0154(17) 0.0156(15) 0.0106(15)
C28 0.0290(18) 0.033(2) 0.0312(19) 0.0081(17) 0.0176(16) 0.0073(15)
C29 0.0237(17) 0.0283(19) 0.0330(19) 0.0069(16) 0.0181(15) 0.0098(14)
C30 0.0195(16) 0.0295(19) 0.0304(18) 0.0101(16) 0.0124(14) 0.0065(14)
C31 0.037(2) 0.035(2) 0.055(3) -0.006(2) 0.008(2) -0.0024(19)
C32 0.042(2) 0.027(2) 0.073(3) 0.018(2) 0.028(2) 0.0097(18)
C33 0.0215(17) 0.0279(19) 0.0333(19) 0.0074(16) 0.0110(15) 0.0033(14)
C34 0.033(2) 0.039(2) 0.034(2) 0.0074(19) 0.0074(17) 0.0050(17)
C35 0.0254(19) 0.040(2) 0.049(2) 0.009(2) 0.0104(18) 0.0124(17)
C36 0.0260(19) 0.031(2) 0.045(2) 0.0067(19) 0.0116(17) -0.0024(16)
C37 0.042(2) 0.045(2) 0.041(2) 0.025(2) 0.0240(19) 0.0187(19)
C38 0.046(2) 0.051(3) 0.030(2) 0.006(2) 0.0174(19) 0.009(2)
C39 0.035(2) 0.030(2) 0.040(2) 0.0052(18) 0.0203(18) 0.0089(16)
C40 0.0280(19) 0.028(2) 0.035(2) 0.0068(17) 0.0085(16) 0.0056(15)
C41 0.0215(16) 0.0233(18) 0.0217(16) 0.0052(14) 0.0090(13) 0.0078(13)
C42 0.0196(16) 0.0240(18) 0.0226(16) 0.0028(14) 0.0095(13) 0.0047(13)

loop_
_atom_type_symbol
_atom_type_description
_atom_type_scat_dispersion_real
_atom_type_scat_dispersion_imag
_atom_type_scat_source
C C 0.0033 0.0016 'International Tables Vol C Tables 4.2.6.8 and 6.1.1.4'
H H 0.0000 0.0000 'International Tables Vol C Tables 4.2.6.8 and 6.1.1.4'
N N 0.0061 0.0033 'International Tables Vol C Tables 4.2.6.8 and 6.1.1.4'
O O 0.0106 0.0060 'International Tables Vol C Tables 4.2.6.8 and 6.1.1.4'
Si Si 0.0817 0.0704 'International Tables Vol C Tables 4.2.6.8 and 6.1.1.4'
Hf Hf -0.5830 6.1852 'International Tables Vol C Tables 4.2.6.8 and 6.1.1.4'

loop_
_geom_angle_atom_site_label_1
_geom_angle_atom_site_label_2
_geom_angle_atom_site_label_3
_geom_angle
E3 Hf1 E1 81.21(9)
E3 Hf1 C6 137.84(10)
E1 Hf1 C6 115.03(11)
E3 Hf1 C2 129.06(11)
E1 Hf1 C2 85.75(11)
C6 Hf1 C2 92.08(11)
E3 Hf1 C10 107.03(11)
E1 Hf1 C10 135.60(11)
C6 Hf1 C10 33.92(11)
C2 Hf1 C10 116.30(11)
E3 Hf1 C1 141.54(11)
E1 Hf1 C1 116.52(11)
C6 Hf1 C1 68.19(11)
C2 Hf1 C1 33.37(11)
C10 Hf1 C1 84.36(11)
E3 Hf1 C7 124.09(10)
E1 Hf1 C7 83.78(10)
C6 Hf1 C7 33.75(11)
C2 Hf1 C7 102.83(11)
C10 Hf1 C7 54.98(11)
C1 Hf1 C7 92.85(11)
E3 Hf1 C5 110.30(11)
E1 Hf1 C5 136.64(11)
C6 Hf1 C5 84.90(12)
C2 Hf1 C5 53.95(12)
C10 Hf1 C5 82.56(12)
C1 Hf1 C5 33.24(11)
C7 Hf1 C5 117.22(11)
E3 Hf1 C3 96.93(11)
E1 Hf1 C3 84.69(11)
C6 Hf1 C3 122.08(11)
C2 Hf1 C3 32.64(11)
C10 Hf1 C3 134.91(12)
C1 Hf1 C3 54.77(11)
C7 Hf1 C3 134.74(11)
C5 Hf1 C3 53.11(12)
E3 Hf1 C8 91.86(10)
E1 Hf1 C8 82.68(11)
C6 Hf1 C8 55.26(11)
C2 Hf1 C8 134.94(11)
C10 Hf1 C8 54.07(11)
C1 Hf1 C8 122.72(11)
C7 Hf1 C8 32.72(10)
C5 Hf1 C8 135.87(11)
C3 Hf1 C8 163.33(11)
E2 Hf2 E4 81.17(9)
E2 Hf2 C26 137.71(11)
E4 Hf2 C26 116.25(10)
E2 Hf2 C25 128.59(11)
E4 Hf2 C25 85.94(11)
C26 Hf2 C25 92.36(12)
E2 Hf2 C30 124.54(11)
E4 Hf2 C30 85.03(10)
C26 Hf2 C30 33.73(11)
C25 Hf2 C30 103.34(12)
E2 Hf2 C21 140.56(11)
E4 Hf2 C21 116.82(11)
C26 Hf2 C21 68.40(12)
C25 Hf2 C21 33.27(11)
C30 Hf2 C21 93.15(12)
E2 Hf2 C27 106.49(11)
E4 Hf2 C27 136.59(11)
C26 Hf2 C27 34.03(12)
C25 Hf2 C27 116.54(12)
C30 Hf2 C27 54.94(11)
C21 Hf2 C27 84.63(12)
E2 Hf2 C22 109.59(11)
E4 Hf2 C22 136.47(11)
C26 Hf2 C22 84.59(11)
C25 Hf2 C22 53.80(11)
C30 Hf2 C22 116.95(11)
C21 Hf2 C22 32.99(12)
C27 Hf2 C22 82.31(11)
E2 Hf2 C29 92.29(11)
E4 Hf2 C29 83.34(10)
C26 Hf2 C29 55.36(12)
C25 Hf2 C29 135.31(12)
C30 Hf2 C29 32.62(12)
C21 Hf2 C29 123.02(11)
C27 Hf2 C29 54.19(11)
C22 Hf2 C29 135.70(11)
E2 Hf2 C24 96.16(11)
E4 Hf2 C24 84.25(10)
C26 Hf2 C24 122.50(12)
C25 Hf2 C24 32.84(11)
C30 Hf2 C24 135.47(12)
C21 Hf2 C24 54.90(11)
C27 Hf2 C24 135.02(11)
C22 Hf2 C24 53.30(11)
C29 Hf2 C24 163.74(11)
C12 Si1 C11 108.2(2)
C12 Si1 C1 110.16(18)
C11 Si1 C1 114.44(19)
C12 Si1 C6 115.37(18)
C11 Si1 C6 112.85(17)
C1 Si1 C6 95.56(15)
C31 Si2 C32 108.4(2)
C31 Si2 C21 110.79(19)
C32 Si2 C21 112.72(17)
C31 Si2 C26 115.02(18)
C32 Si2 C26 113.42(19)
C21 Si2 C26 96.11(16)
C42 E1 Hf1 113.3(2)
C41 E2 Hf2 113.9(2)
C41 E3 Hf1 113.2(2)
C42 E4 Hf2 113.7(2)
C2 C1 C5 104.8(3)
C2 C1 Si1 124.7(3)
C5 C1 Si1 124.9(3)
C2 C1 Hf1 72.86(19)
C5 C1 Hf1 74.25(19)
Si1 C1 Hf1 97.13(15)
C3 C2 C1 109.5(3)
C3 C2 Hf1 76.52(19)
C1 C2 Hf1 73.78(19)
C2 C3 C4 108.6(3)
C2 C3 Hf1 70.84(19)
C4 C3 Hf1 76.3(2)
C5 C4 C3 105.9(3)
C5 C4 C13 126.6(3)
C3 C4 C13 127.3(3)
C5 C4 Hf1 70.2(2)
C3 C4 Hf1 71.7(2)
C13 C4 Hf1 126.6(2)
C4 C5 C1 111.1(3)
C4 C5 Hf1 77.9(2)
C1 C5 Hf1 72.5(2)
C7 C6 C10 105.6(3)
C7 C6 Si1 126.3(2)
C10 C6 Si1 123.1(3)
C7 C6 Hf1 74.30(18)
C10 C6 Hf1 73.60(18)
Si1 C6 Hf1 97.58(14)
C8 C7 C6 108.9(3)
C8 C7 C17 122.8(3)
C6 C7 C17 128.3(3)
C8 C7 Hf1 75.98(19)
C6 C7 Hf1 71.95(18)
C17 C7 Hf1 119.2(2)
C9 C8 C7 108.1(3)
C9 C8 C18 126.7(3)
C7 C8 C18 125.2(3)
C9 C8 Hf1 74.0(2)
C7 C8 Hf1 71.30(19)
C18 C8 Hf1 122.1(2)
C8 C9 C10 108.3(3)
C8 C9 C19 125.4(3)
C10 C9 C19 126.2(3)
C8 C9 Hf1 73.96(19)
C10 C9 Hf1 70.72(19)
C19 C9 Hf1 124.3(2)
C9 C10 C6 109.2(3)
C9 C10 C20 122.8(3)
C6 C10 C20 127.5(3)
C9 C10 Hf1 76.71(19)
C6 C10 Hf1 72.48(18)
C20 C10 Hf1 123.6(3)
C4 C13 C15 110.1(3)
C4 C13 C14 112.0(3)
C15 C13 C14 110.1(3)
C4 C13 C16 107.5(3)
C15 C13 C16 109.1(4)
C14 C13 C16 107.8(4)
C22 C21 C25 105.0(3)
C22 C21 Si2 123.5(3)
C25 C21 Si2 125.6(3)
C22 C21 Hf2 74.1(2)
C25 C21 Hf2 72.7(2)
Si2 C21 Hf2 96.70(15)
C23 C22 C21 111.2(3)
C23 C22 Hf2 77.29(19)
C21 C22 Hf2 72.88(19)
C22 C23 C24 106.0(3)
C22 C23 C33 125.6(3)
C24 C23 C33 128.2(3)
C22 C23 Hf2 70.49(19)
C24 C23 Hf2 72.10(19)
C33 C23 Hf2 125.9(2)
C25 C24 C23 108.1(3)
C25 C24 Hf2 70.71(19)
C23 C24 Hf2 75.8(2)
C24 C25 C21 109.7(3)
C24 C25 Hf2 76.5(2)
C21 C25 Hf2 74.1(2)
C30 C26 C27 105.3(3)
C30 C26 Si2 127.0(3)
C27 C26 Si2 122.6(3)
C30 C26 Hf2 73.61(18)
C27 C26 Hf2 74.06(19)
Si2 C26 Hf2 97.43(14)
C28 C27 C26 108.8(3)
C28 C27 C37 123.7(4)
C26 C27 C37 127.4(4)
C28 C27 Hf2 76.2(2)
C26 C27 Hf2 71.91(19)
C37 C27 Hf2 122.0(2)
C29 C28 C27 108.2(3)
C29 C28 C38 126.1(4)
C27 C28 C38 125.7(3)
C29 C28 Hf2 73.0(2)
C27 C28 Hf2 71.3(2)
C38 C28 Hf2 123.1(2)
C30 C29 C28 108.2(3)
C30 C29 C39 126.7(3)
C28 C29 C39 125.1(3)
C30 C29 Hf2 71.54(19)
C28 C29 Hf2 74.8(2)
C39 C29 Hf2 120.4(2)
C29 C30 C26 109.6(3)
C29 C30 C40 123.5(3)
C26 C30 C40 126.9(3)
C29 C30 Hf2 75.84(19)
C26 C30 Hf2 72.65(18)
C40 C30 Hf2 118.6(2)
C23 C33 C36 111.4(3)
C23 C33 C34 110.9(3)
C36 C33 C34 108.8(3)
C23 C33 C35 107.8(3)
C36 C33 C35 108.7(3)
C34 C33 C35 109.2(3)
E3 C41 E2 128.3(3)
E3 C41 C42 116.6(3)
E2 C41 C42 115.1(3)
E4 C42 E1 128.4(3)
E4 C42 C41 116.1(3)
E1 C42 C41 115.5(3)

loop_
_geom_bond_atom_site_label_1
_geom_bond_atom_site_label_2
_geom_bond_distance
Hf1 E3 2.056(2)
Hf1 E1 2.060(2)
Hf1 C6 2.459(3)
Hf1 C2 2.474(3)
Hf1 C10 2.474(3)
Hf1 C1 2.486(3)
Hf1 C7 2.490(3)
Hf1 C5 2.508(4)
Hf1 C3 2.547(3)
Hf1 C8 2.551(3)
Hf2 E2 2.046(3)
Hf2 E4 2.056(2)
Hf2 C26 2.466(3)
Hf2 C25 2.470(3)
Hf2 C30 2.479(3)
Hf2 C21 2.489(4)
Hf2 C27 2.494(3)
Hf2 C22 2.505(3)
Hf2 C29 2.534(3)
Hf2 C24 2.544(4)
Si1 C12 1.847(4)
Si1 C11 1.854(4)
Si1 C1 1.864(4)
Si1 C6 1.879(3)
Si2 C31 1.856(4)
Si2 C32 1.857(4)
Si2 C21 1.871(4)
Si2 C26 1.873(4)
E1 C42 1.306(4)
E2 C41 1.320(4)
E3 C41 1.297(4)
E4 C42 1.302(4)
C1 C2 1.424(5)
C1 C5 1.429(5)
C2 C3 1.412(5)
C3 C4 1.422(5)
C4 C5 1.410(5)
C4 C13 1.517(5)
C6 C7 1.437(5)
C6 C10 1.439(5)
C7 C8 1.421(4)
C7 C17 1.503(5)
C8 C9 1.409(5)
C8 C18 1.495(5)
C9 C10 1.411(5)
C9 C19 1.503(5)
C10 C20 1.502(5)
C13 C15 1.521(6)
C13 C14 1.522(6)
C13 C16 1.538(6)
C21 C22 1.418(5)
C21 C25 1.420(5)
C22 C23 1.417(5)
C23 C24 1.420(5)
C23 C33 1.511(5)
C24 C25 1.419(5)
C26 C30 1.435(5)
C26 C27 1.452(5)
C27 C28 1.415(5)
C27 C37 1.508(5)
C28 C29 1.413(5)
C28 C38 1.497(6)
C29 C30 1.408(5)
C29 C39 1.502(5)
C30 C40 1.500(5)
C33 C36 1.527(5)
C33 C34 1.527(5)
C33 C35 1.538(5)
C41 C42 1.535(4)
